data_4131600
loop_
_publ_author_name
'Tereniak, Stephen J.'
'Stahl, Shannon S.'

_publ_section_title
;
 Mechanistic Basis for Efficient, Site-Selective, Aerobic Catalytic
 Turnover in Pd-Catalyzed C-H Imidoylation of Heterocycle-Containing
 Molecules.
;
_journal_issue 41
_journal_name_full 'Journal of the American Chemical Society'
_journal_page_first 14533
_journal_page_last 14541
_journal_paper_doi 10.1021/jacs.7b07359
_journal_volume 139
_journal_year 2017
_chemical_formula_moiety 'C48 H56 N4 O8 Pd4'
_chemical_formula_sum 'C48 H56 N4 O8 Pd4'
_chemical_formula_weight 1242.56
_space_group_crystal_system triclinic
_space_group_IT_number 2
_space_group_name_Hall '-P 1'
_space_group_name_H-M_alt 'P -1'
_atom_sites_solution_hydrogens geom
_atom_sites_solution_primary direct
_audit_creation_date 2015-09-22
_audit_creation_method
;
Olex2 1.2
(compiled 2015.01.26 svn.r3150 for OlexSys, GUI svn.r4998)
;
_cell_angle_alpha 103.971(5)
_cell_angle_beta 99.063(7)
_cell_angle_gamma 92.649(11)
_cell_formula_units_Z 2
_cell_length_a 10.628(3)
_cell_length_b 11.7410(17)
_cell_length_c 19.964(3)
_cell_measurement_reflns_used 9883
_cell_measurement_temperature 100(2)
_cell_measurement_theta_max 70.150
_cell_measurement_theta_min 27.912
_cell_volume 2378.1(8)
_computing_cell_refinement 'SAINT v8.34A (Bruker, 2013)'
_computing_data_reduction 'SAINT v8.34A (Bruker, 2013)'
_computing_molecular_graphics 'Olex2 (Dolomanov et al., 2009)'
_computing_publication_material 'Olex2 (Dolomanov et al., 2009)'
_computing_structure_refinement 'ShelXL (Sheldrick, 2008)'
_computing_structure_solution 'ShelXS (Sheldrick, 2008)'
_diffrn_ambient_temperature 99.91
_diffrn_measured_fraction_theta_full 0.999
_diffrn_measured_fraction_theta_max 0.998
_diffrn_measurement_device_type 'Bruker APEX-II CCD'
_diffrn_measurement_method '\w scans'
_diffrn_radiation_type CuK\a
_diffrn_radiation_wavelength 1.54178
_diffrn_reflns_av_R_equivalents 0.0283
_diffrn_reflns_av_unetI/netI 0.0154
_diffrn_reflns_Laue_measured_fraction_full 0.999
_diffrn_reflns_Laue_measured_fraction_max 0.998
_diffrn_reflns_limit_h_max 12
_diffrn_reflns_limit_h_min -12
_diffrn_reflns_limit_k_max 14
_diffrn_reflns_limit_k_min -14
_diffrn_reflns_limit_l_max 24
_diffrn_reflns_limit_l_min -24
_diffrn_reflns_number 66589
_diffrn_reflns_point_group_measured_fraction_full 0.999
_diffrn_reflns_point_group_measured_fraction_max 0.998
_diffrn_reflns_theta_full 67.000
_diffrn_reflns_theta_max 70.254
_diffrn_reflns_theta_min 2.316
_diffrn_standards_number 0
_exptl_absorpt_coefficient_mu 12.471
_exptl_absorpt_correction_T_max 0.7533
_exptl_absorpt_correction_T_min 0.5819
_exptl_absorpt_correction_type multi-scan
_exptl_absorpt_process_details
;
SADABS-2014/5 (Bruker,2014/5) was used for absorption correction.
wR2(int) was 0.0748 before and 0.0334 after correction.
The Ratio of minimum to maximum transmission is 0.7725.
The \l/2 correction factor is Not present.
;
_exptl_crystal_colour yellow
_exptl_crystal_colour_primary yellow
_exptl_crystal_density_diffrn 1.735
_exptl_crystal_description block
_exptl_crystal_F_000 1240
_exptl_crystal_size_max 0.19
_exptl_crystal_size_mid 0.14
_exptl_crystal_size_min 0.074
_refine_diff_density_max 0.420
_refine_diff_density_min -0.449
_refine_diff_density_rms 0.081
_refine_ls_extinction_method none
_refine_ls_goodness_of_fit_ref 1.090
_refine_ls_hydrogen_treatment constr
_refine_ls_matrix_type full
_refine_ls_number_parameters 605
_refine_ls_number_reflns 9030
_refine_ls_number_restraints 54
_refine_ls_restrained_S_all 1.108
_refine_ls_R_factor_all 0.0210
_refine_ls_R_factor_gt 0.0199
_refine_ls_shift/su_max 0.003
_refine_ls_shift/su_mean 0.000
_refine_ls_structure_factor_coef Fsqd
_refine_ls_weighting_details 'w=1/[\s^2^(Fo^2^)+(0.0286P)^2^+1.9470P] where P=(Fo^2^+2Fc^2^)/3'
_refine_ls_weighting_scheme calc
_refine_ls_wR_factor_gt 0.0536
_refine_ls_wR_factor_ref 0.0542
_reflns_Friedel_coverage 0.000
_reflns_number_gt 8553
_reflns_number_total 9030
_reflns_threshold_expression 'I > 2\s(I)'
_cod_data_source_file ja7b07359_si_004.cif
_cod_data_source_block stahl219
_cod_original_cell_volume 2378.0(7)
_cod_database_code 4131600
_shelx_space_group_comment
;
The symmetry employed for this shelxl refinement is uniquely defined
by the following loop, which should always be used as a source of
symmetry information in preference to the above space-group names.
They are only intended as comments.
;
_olex2_refinement_description
;
1. Fixed Uiso
 At 1.2 times of:
  All C(H) groups
 At 1.5 times of:
  All C(H,H,H) groups
2. Uiso/Uaniso restraints and constraints
C45 \\sim C46 \\sim C47 \\sim C48: within 1.7A with sigma of 0.002 and sigma
for terminal atoms of 0.004
C35 \\sim C36 \\sim C37 \\sim C38: within 1.7A with sigma of 0.002 and sigma
for terminal atoms of 0.004
3. Same fragment restrains
{C45, C46, C47, C48} sigma for 1-2: 0.005, 1-3: 0.01
{C45, C46A, C47A, C48A} sigma for 1-2: 0.005, 1-3: 0.01
as
{C35, C36, C37, C38}
4. Others
 Sof(C46A)=Sof(H46A)=Sof(H46B)=Sof(H46C)=Sof(C47A)=Sof(H47A)=Sof(H47B)=
 Sof(H47C)=Sof(C48A)=Sof(H48A)=Sof(H48B)=Sof(H48C)=1-FVAR(1)
 Sof(C46)=Sof(H46D)=Sof(H46E)=Sof(H46F)=Sof(C47)=Sof(H47D)=Sof(H47E)=Sof(H47F)=
 Sof(C48)=Sof(H48D)=Sof(H48E)=Sof(H48F)=FVAR(1)
5.a Aromatic/amide H refined with riding coordinates:
 C3(H3), C4(H4), C5(H5), C6(H6), C7(H7), C10(H10), C11(H11), C12(H12),
 C13(H13), C14(H14), C17(H17), C18(H18), C19(H19), C20(H20), C21(H21), C24(H24),
  C25(H25), C26(H26), C27(H27), C28(H28)
5.b Idealised Me refined as rotating group:
 C31(H31A,H31B,H31C), C32(H32A,H32B,H32C), C33(H33A,H33B,H33C), C36(H36A,H36B,
 H36C), C37(H37A,H37B,H37C), C38(H38A,H38B,H38C), C41(H41A,H41B,H41C), C42(H42A,
 H42B,H42C), C43(H43A,H43B,H43C), C46A(H46A,H46B,H46C), C47A(H47A,H47B,H47C),
 C48A(H48A,H48B,H48C), C46(H46D,H46E,H46F), C47(H47D,H47E,H47F), C48(H48D,H48E,
 H48F)
;
_shelx_shelxl_version_number 2014/7
_olex2_submission_special_instructions 'No special instructions were received'

loop_
_space_group_symop_operation_xyz
'x, y, z'
'-x, -y, -z'

loop_
_atom_site_label
_atom_site_type_symbol
_atom_site_fract_x
_atom_site_fract_y
_atom_site_fract_z
_atom_site_U_iso_or_equiv
_atom_site_adp_type
_atom_site_occupancy
_atom_site_site_symmetry_order
_atom_site_calc_flag
_atom_site_refinement_flags_posn
_atom_site_refinement_flags_adp
_atom_site_refinement_flags_occupancy
_atom_site_disorder_assembly
_atom_site_disorder_group
Pd1 Pd 0.69710(2) 0.92672(2) 0.14645(2) 0.00864(4) Uani 1 1 d . . . . .
Pd2 Pd 0.91896(2) 1.03037(2) 0.22299(2) 0.00847(4) Uani 1 1 d . . . . .
Pd3 Pd 0.82484(2) 1.07109(2) 0.35548(2) 0.00807(4) Uani 1 1 d . . . . .
Pd4 Pd 0.60308(2) 0.96723(2) 0.27894(2) 0.00864(4) Uani 1 1 d . . . . .
O1 O 0.51786(13) 0.98753(13) 0.11402(7) 0.0165(3) Uani 1 1 d . . . . .
O2 O 0.45091(14) 1.02993(13) 0.21774(7) 0.0176(3) Uani 1 1 d . . . . .
O3 O 0.99606(15) 1.20799(12) 0.27529(7) 0.0169(3) Uani 1 1 d . . . . .
O4 O 0.92451(14) 1.24130(12) 0.37788(7) 0.0145(3) Uani 1 1 d . . . . .
O5 O 1.07304(14) 0.96694(13) 0.28250(7) 0.0165(3) Uani 1 1 d . . . . .
O6 O 1.00381(13) 1.00539(13) 0.38572(7) 0.0151(3) Uani 1 1 d . . . . .
O7 O 0.59870(14) 0.75669(12) 0.12314(7) 0.0165(3) Uani 1 1 d . . . . .
O8 O 0.52702(15) 0.78827(12) 0.22556(7) 0.0177(3) Uani 1 1 d . . . . .
N1 N 0.91476(16) 0.77993(14) 0.14065(9) 0.0141(3) Uani 1 1 d . . . . .
N2 N 0.76108(17) 1.17859(15) 0.14695(9) 0.0161(3) Uani 1 1 d . . . . .
N3 N 0.60733(16) 1.21840(14) 0.36124(9) 0.0136(3) Uani 1 1 d . . . . .
N4 N 0.75276(17) 0.82295(15) 0.36052(9) 0.0158(3) Uani 1 1 d . . . . .
C1 C 0.43836(19) 1.02325(16) 0.15323(10) 0.0126(4) Uani 1 1 d . . . . .
C2 C 0.31661(18) 1.06113(16) 0.11921(10) 0.0122(4) Uani 1 1 d . . . . .
C3 C 0.29066(19) 1.04501(17) 0.04652(10) 0.0147(4) Uani 1 1 d . . . . .
H3 H 0.3517 1.0131 0.0188 0.018 Uiso 1 1 calc R . . . .
C4 C 0.1764(2) 1.07543(18) 0.01490(10) 0.0166(4) Uani 1 1 d . . . . .
H4 H 0.1580 1.0623 -0.0346 0.020 Uiso 1 1 calc R . . . .
C5 C 0.08809(19) 1.12534(17) 0.05543(11) 0.0150(4) Uani 1 1 d . . . . .
H5 H 0.0097 1.1465 0.0336 0.018 Uiso 1 1 calc R . . . .
C6 C 0.11475(19) 1.14411(17) 0.12768(10) 0.0135(4) Uani 1 1 d . . . . .
H6 H 0.0553 1.1797 0.1554 0.016 Uiso 1 1 calc R . . . .
C7 C 0.22762(19) 1.11123(17) 0.15965(10) 0.0130(4) Uani 1 1 d . . . . .
H7 H 0.2446 1.1227 0.2091 0.016 Uiso 1 1 calc R . . . .
C8 C 0.98928(18) 1.26892(16) 0.33566(10) 0.0116(4) Uani 1 1 d . . . . .
C9 C 1.06687(18) 1.38645(17) 0.35926(10) 0.0121(4) Uani 1 1 d . . . . .
C10 C 1.0825(2) 1.45059(18) 0.42890(11) 0.0163(4) Uani 1 1 d . . . . .
H10 H 1.0425 1.4206 0.4612 0.020 Uiso 1 1 calc R . . . .
C11 C 1.1562(2) 1.55824(19) 0.45154(11) 0.0198(4) Uani 1 1 d . . . . .
H11 H 1.1676 1.6010 0.4993 0.024 Uiso 1 1 calc R . . . .
C12 C 1.2128(2) 1.60271(18) 0.40413(12) 0.0184(4) Uani 1 1 d . . . . .
H12 H 1.2625 1.6765 0.4193 0.022 Uiso 1 1 calc R . . . .
C13 C 1.1973(2) 1.53975(19) 0.33462(12) 0.0184(4) Uani 1 1 d . . . . .
H13 H 1.2362 1.5706 0.3023 0.022 Uiso 1 1 calc R . . . .
C14 C 1.12484(19) 1.43156(18) 0.31200(11) 0.0151(4) Uani 1 1 d . . . . .
H14 H 1.1148 1.3884 0.2644 0.018 Uiso 1 1 calc R . . . .
C15 C 1.08393(18) 0.97066(16) 0.34653(10) 0.0115(4) Uani 1 1 d . . . . .
C16 C 1.20503(18) 0.93039(16) 0.37998(10) 0.0115(4) Uani 1 1 d . . . . .
C17 C 1.29444(19) 0.88283(17) 0.33926(10) 0.0128(4) Uani 1 1 d . . . . .
H17 H 1.2778 0.8739 0.2900 0.015 Uiso 1 1 calc R . . . .
C18 C 1.40724(19) 0.84863(17) 0.37045(11) 0.0140(4) Uani 1 1 d . . . . .
H18 H 1.4669 0.8146 0.3424 0.017 Uiso 1 1 calc R . . . .
C19 C 1.43347(19) 0.86383(18) 0.44256(11) 0.0158(4) Uani 1 1 d . . . . .
H19 H 1.5120 0.8422 0.4640 0.019 Uiso 1 1 calc R . . . .
C20 C 1.3447(2) 0.91069(18) 0.48335(10) 0.0167(4) Uani 1 1 d . . . . .
H20 H 1.3626 0.9212 0.5327 0.020 Uiso 1 1 calc R . . . .
C21 C 1.23038(19) 0.94209(17) 0.45231(10) 0.0140(4) Uani 1 1 d . . . . .
H21 H 1.1688 0.9717 0.4802 0.017 Uiso 1 1 calc R . . . .
C22 C 0.53223(18) 0.72934(17) 0.16465(10) 0.0115(4) Uani 1 1 d . . . . .
C23 C 0.45015(18) 0.61429(16) 0.13834(10) 0.0119(4) Uani 1 1 d . . . . .
C24 C 0.41718(19) 0.56424(18) 0.06640(11) 0.0154(4) Uani 1 1 d . . . . .
H24 H 0.4483 0.6021 0.0345 0.018 Uiso 1 1 calc R . . . .
C25 C 0.3391(2) 0.45952(19) 0.04111(11) 0.0190(4) Uani 1 1 d . . . . .
H25 H 0.3164 0.4262 -0.0080 0.023 Uiso 1 1 calc R . . . .
C26 C 0.29425(19) 0.40353(18) 0.08776(12) 0.0185(4) Uani 1 1 d . . . . .
H26 H 0.2412 0.3317 0.0706 0.022 Uiso 1 1 calc R . . . .
C27 C 0.3272(2) 0.45287(18) 0.15946(11) 0.0184(4) Uani 1 1 d . . . . .
H27 H 0.2971 0.4143 0.1913 0.022 Uiso 1 1 calc R . . . .
C28 C 0.40396(19) 0.55811(18) 0.18474(11) 0.0158(4) Uani 1 1 d . . . . .
H28 H 0.4251 0.5920 0.2338 0.019 Uiso 1 1 calc R . . . .
C29 C 0.86757(18) 0.86643(17) 0.16362(10) 0.0117(4) Uani 1 1 d . . . . .
C30 C 1.03067(19) 0.71920(17) 0.13127(10) 0.0142(4) Uani 1 1 d . . . . .
C31 C 1.0011(2) 0.62475(19) 0.06239(12) 0.0221(5) Uani 1 1 d . . . . .
H31A H 0.9321 0.5681 0.0645 0.033 Uiso 1 1 calc GR . . . .
H31B H 1.0778 0.5838 0.0544 0.033 Uiso 1 1 calc GR . . . .
H31C H 0.9744 0.6615 0.0239 0.033 Uiso 1 1 calc GR . . . .
C32 C 1.1378(2) 0.80959(18) 0.12886(11) 0.0172(4) Uani 1 1 d . . . . .
H32A H 1.1110 0.8466 0.0905 0.026 Uiso 1 1 calc GR . . . .
H32B H 1.2153 0.7698 0.1211 0.026 Uiso 1 1 calc GR . . . .
H32C H 1.1556 0.8701 0.1734 0.026 Uiso 1 1 calc GR . . . .
C33 C 1.0649(2) 0.6640(2) 0.19272(12) 0.0226(5) Uani 1 1 d . . . . .
H33A H 1.0809 0.7259 0.2366 0.034 Uiso 1 1 calc GR . . . .
H33B H 1.1420 0.6223 0.1875 0.034 Uiso 1 1 calc GR . . . .
H33C H 0.9940 0.6083 0.1935 0.034 Uiso 1 1 calc GR . . . .
C34 C 0.78118(19) 1.09176(17) 0.16347(10) 0.0120(4) Uani 1 1 d . . . . .
C35 C 0.7259(2) 1.28680(18) 0.12895(11) 0.0205(4) Uani 1 1 d D U . . .
C36 C 0.7589(3) 1.3857(2) 0.19574(14) 0.0385(6) Uani 1 1 d D U . . .
H36A H 0.7112 1.3690 0.2310 0.058 Uiso 1 1 calc GR . . . .
H36B H 0.7359 1.4604 0.1855 0.058 Uiso 1 1 calc GR . . . .
H36C H 0.8509 1.3913 0.2137 0.058 Uiso 1 1 calc GR . . . .
C37 C 0.8036(2) 1.3060(2) 0.07402(13) 0.0300(5) Uani 1 1 d D U . . .
H37A H 0.8949 1.3150 0.0939 0.045 Uiso 1 1 calc GR . . . .
H37B H 0.7798 1.3774 0.0596 0.045 Uiso 1 1 calc GR . . . .
H37C H 0.7859 1.2381 0.0332 0.045 Uiso 1 1 calc GR . . . .
C38 C 0.5836(2) 1.2732(2) 0.10006(15) 0.0339(6) Uani 1 1 d D U . . .
H38A H 0.5652 1.2088 0.0573 0.051 Uiso 1 1 calc GR . . . .
H38B H 0.5578 1.3467 0.0892 0.051 Uiso 1 1 calc GR . . . .
H38C H 0.5360 1.2553 0.1350 0.051 Uiso 1 1 calc GR . . . .
C39 C 0.65487(18) 1.13183(16) 0.33858(10) 0.0114(4) Uani 1 1 d . . . . .
C40 C 0.48988(19) 1.27880(17) 0.36675(10) 0.0139(4) Uani 1 1 d . . . . .
C41 C 0.5148(2) 1.37577(18) 0.43507(11) 0.0201(4) Uani 1 1 d . . . . .
H41A H 0.5362 1.3405 0.4747 0.030 Uiso 1 1 calc GR . . . .
H41B H 0.4379 1.4179 0.4400 0.030 Uiso 1 1 calc GR . . . .
H41C H 0.5862 1.4311 0.4343 0.030 Uiso 1 1 calc GR . . . .
C42 C 0.4620(2) 1.33045(19) 0.30317(11) 0.0201(4) Uani 1 1 d . . . . .
H42A H 0.5339 1.3861 0.3036 0.030 Uiso 1 1 calc GR . . . .
H42B H 0.3839 1.3716 0.3050 0.030 Uiso 1 1 calc GR . . . .
H42C H 0.4503 1.2668 0.2601 0.030 Uiso 1 1 calc GR . . . .
C43 C 0.3808(2) 1.18875(18) 0.36796(11) 0.0178(4) Uani 1 1 d . . . . .
H43A H 0.3650 1.1276 0.3237 0.027 Uiso 1 1 calc GR . . . .
H43B H 0.3029 1.2288 0.3740 0.027 Uiso 1 1 calc GR . . . .
H43C H 0.4049 1.1526 0.4070 0.027 Uiso 1 1 calc GR . . . .
C44 C 0.73729(18) 0.90840(17) 0.34152(10) 0.0113(4) Uani 1 1 d . . . . .
C45 C 0.8077(2) 0.72659(18) 0.38581(11) 0.0206(4) Uani 1 1 d D U . . .
C46A C 0.7167(12) 0.7029(15) 0.4341(7) 0.037(4) Uiso 0.163(5) 1 d D . P A 2
H46A H 0.7208 0.7725 0.4734 0.056 Uiso 0.163(5) 1 calc GR . P A 2
H46B H 0.7420 0.6353 0.4522 0.056 Uiso 0.163(5) 1 calc GR . P A 2
H46C H 0.6292 0.6859 0.4078 0.056 Uiso 0.163(5) 1 calc GR . P A 2
C47A C 0.9445(8) 0.757(2) 0.4258(9) 0.077(8) Uiso 0.163(5) 1 d D . P A 2
H47A H 0.9978 0.7870 0.3969 0.116 Uiso 0.163(5) 1 calc GR . P A 2
H47B H 0.9785 0.6861 0.4367 0.116 Uiso 0.163(5) 1 calc GR . P A 2
H47C H 0.9451 0.8173 0.4694 0.116 Uiso 0.163(5) 1 calc GR . P A 2
C48A C 0.801(2) 0.6185(14) 0.3248(8) 0.086(9) Uiso 0.163(5) 1 d D . P A 2
H48A H 0.7133 0.6008 0.2989 0.130 Uiso 0.163(5) 1 calc GR . P A 2
H48B H 0.8278 0.5511 0.3427 0.130 Uiso 0.163(5) 1 calc GR . P A 2
H48C H 0.8584 0.6341 0.2934 0.130 Uiso 0.163(5) 1 calc GR . P A 2
C46 C 0.7015(3) 0.6349(2) 0.3841(2) 0.0363(8) Uani 0.837(5) 1 d D U P A 1
H46D H 0.6461 0.6688 0.4173 0.054 Uiso 0.837(5) 1 calc GR . P A 1
H46E H 0.7386 0.5668 0.3972 0.054 Uiso 0.837(5) 1 calc GR . P A 1
H46F H 0.6510 0.6098 0.3367 0.054 Uiso 0.837(5) 1 calc GR . P A 1
C47 C 0.8854(3) 0.7786(3) 0.45872(14) 0.0336(8) Uani 0.837(5) 1 d D U P A 1
H47D H 0.9452 0.8437 0.4573 0.050 Uiso 0.837(5) 1 calc GR . P A 1
H47E H 0.9334 0.7175 0.4742 0.050 Uiso 0.837(5) 1 calc GR . P A 1
H47F H 0.8277 0.8079 0.4915 0.050 Uiso 0.837(5) 1 calc GR . P A 1
C48 C 0.8962(3) 0.6754(2) 0.33506(14) 0.0249(7) Uani 0.837(5) 1 d D U P A 1
H48D H 0.8484 0.6545 0.2870 0.037 Uiso 0.837(5) 1 calc GR . P A 1
H48E H 0.9297 0.6047 0.3466 0.037 Uiso 0.837(5) 1 calc GR . P A 1
H48F H 0.9675 0.7340 0.3390 0.037 Uiso 0.837(5) 1 calc GR . P A 1

loop_
_atom_site_aniso_label
_atom_site_aniso_U_11
_atom_site_aniso_U_22
_atom_site_aniso_U_33
_atom_site_aniso_U_23
_atom_site_aniso_U_13
_atom_site_aniso_U_12
Pd1 0.01007(7) 0.00887(7) 0.00654(7) 0.00067(5) 0.00207(5) 0.00116(5)
Pd2 0.01164(7) 0.00773(7) 0.00506(7) -0.00014(5) 0.00112(5) 0.00131(5)
Pd3 0.01000(7) 0.00774(7) 0.00598(7) 0.00057(5) 0.00172(5) 0.00091(5)
Pd4 0.01114(7) 0.00804(7) 0.00549(7) -0.00043(5) 0.00104(5) 0.00086(5)
O1 0.0134(7) 0.0241(7) 0.0128(7) 0.0051(6) 0.0023(5) 0.0061(6)
O2 0.0175(7) 0.0227(8) 0.0102(7) 0.0013(6) -0.0016(5) 0.0080(6)
O3 0.0256(8) 0.0114(7) 0.0114(7) -0.0017(5) 0.0051(6) -0.0042(6)
O4 0.0191(7) 0.0106(6) 0.0123(7) -0.0010(5) 0.0055(5) -0.0035(5)
O5 0.0176(7) 0.0210(7) 0.0094(7) 0.0017(6) -0.0007(5) 0.0075(6)
O6 0.0143(7) 0.0196(7) 0.0117(6) 0.0043(5) 0.0015(5) 0.0054(5)
O7 0.0196(7) 0.0133(7) 0.0144(7) -0.0019(5) 0.0061(6) -0.0048(5)
O8 0.0262(8) 0.0122(7) 0.0120(7) -0.0025(5) 0.0059(6) -0.0051(6)
N1 0.0157(8) 0.0114(8) 0.0142(8) 0.0009(6) 0.0032(6) 0.0025(6)
N2 0.0183(9) 0.0155(9) 0.0170(8) 0.0064(7) 0.0059(7) 0.0049(7)
N3 0.0165(8) 0.0116(8) 0.0120(8) 0.0015(6) 0.0021(6) 0.0027(6)
N4 0.0189(9) 0.0138(8) 0.0170(8) 0.0054(7) 0.0063(7) 0.0041(7)
C1 0.0150(10) 0.0092(8) 0.0109(9) -0.0005(7) -0.0006(7) -0.0012(7)
C2 0.0116(9) 0.0114(9) 0.0116(9) 0.0017(7) -0.0008(7) -0.0018(7)
C3 0.0157(10) 0.0157(9) 0.0117(9) 0.0007(7) 0.0039(7) 0.0002(7)
C4 0.0204(11) 0.0187(10) 0.0081(9) 0.0008(8) -0.0001(7) -0.0003(8)
C5 0.0135(9) 0.0146(9) 0.0151(10) 0.0037(8) -0.0024(7) 0.0003(7)
C6 0.0125(9) 0.0134(9) 0.0146(10) 0.0029(7) 0.0037(7) -0.0001(7)
C7 0.0160(10) 0.0124(9) 0.0087(9) 0.0005(7) 0.0005(7) -0.0012(7)
C8 0.0136(9) 0.0099(9) 0.0101(9) 0.0013(7) 0.0000(7) 0.0030(7)
C9 0.0123(9) 0.0107(9) 0.0133(9) 0.0031(7) 0.0012(7) 0.0034(7)
C10 0.0186(10) 0.0152(10) 0.0140(10) 0.0018(8) 0.0026(8) 0.0001(8)
C11 0.0215(11) 0.0160(10) 0.0170(10) -0.0031(8) 0.0014(8) -0.0020(8)
C12 0.0149(10) 0.0109(9) 0.0259(11) 0.0006(8) 0.0005(8) -0.0025(7)
C13 0.0161(10) 0.0174(10) 0.0243(11) 0.0083(8) 0.0070(8) 0.0005(8)
C14 0.0159(10) 0.0147(9) 0.0141(9) 0.0023(8) 0.0030(7) 0.0013(8)
C15 0.0140(9) 0.0069(8) 0.0112(9) -0.0004(7) -0.0001(7) -0.0011(7)
C16 0.0130(9) 0.0093(8) 0.0106(9) 0.0013(7) -0.0006(7) -0.0023(7)
C17 0.0159(10) 0.0123(9) 0.0089(9) 0.0015(7) 0.0007(7) -0.0010(7)
C18 0.0126(9) 0.0136(9) 0.0151(10) 0.0031(8) 0.0028(7) -0.0019(7)
C19 0.0132(9) 0.0152(9) 0.0181(10) 0.0061(8) -0.0019(7) -0.0011(7)
C20 0.0209(10) 0.0186(10) 0.0087(9) 0.0021(8) -0.0001(7) -0.0015(8)
C21 0.0167(10) 0.0132(9) 0.0110(9) 0.0002(7) 0.0035(7) 0.0013(7)
C22 0.0127(9) 0.0112(9) 0.0100(9) 0.0018(7) 0.0007(7) 0.0030(7)
C23 0.0123(9) 0.0100(9) 0.0131(9) 0.0014(7) 0.0029(7) 0.0034(7)
C24 0.0151(10) 0.0163(10) 0.0140(9) 0.0024(8) 0.0021(7) 0.0026(8)
C25 0.0172(10) 0.0193(10) 0.0149(10) -0.0044(8) -0.0001(8) -0.0003(8)
C26 0.0125(10) 0.0111(9) 0.0274(11) -0.0020(8) 0.0007(8) -0.0015(7)
C27 0.0185(10) 0.0156(10) 0.0226(11) 0.0063(8) 0.0062(8) 0.0011(8)
C28 0.0170(10) 0.0164(10) 0.0135(9) 0.0030(8) 0.0027(7) 0.0008(8)
C29 0.0136(9) 0.0118(9) 0.0085(8) 0.0014(7) 0.0011(7) -0.0012(7)
C30 0.0133(9) 0.0118(9) 0.0159(10) -0.0006(8) 0.0030(7) 0.0048(7)
C31 0.0234(11) 0.0176(10) 0.0197(11) -0.0065(9) 0.0040(8) 0.0031(8)
C32 0.0165(10) 0.0176(10) 0.0160(10) 0.0011(8) 0.0036(8) 0.0001(8)
C33 0.0251(11) 0.0206(11) 0.0235(11) 0.0086(9) 0.0021(9) 0.0071(9)
C34 0.0140(9) 0.0122(9) 0.0101(9) 0.0016(7) 0.0045(7) 0.0027(7)
C35 0.0216(10) 0.0157(9) 0.0317(11) 0.0158(8) 0.0097(8) 0.0083(8)
C36 0.0473(15) 0.0230(12) 0.0437(15) 0.0042(11) 0.0089(12) 0.0085(11)
C37 0.0319(13) 0.0315(12) 0.0379(13) 0.0224(10) 0.0163(10) 0.0122(10)
C38 0.0236(12) 0.0363(13) 0.0498(15) 0.0245(12) 0.0064(11) 0.0095(10)
C39 0.0139(9) 0.0107(9) 0.0090(9) 0.0020(7) 0.0015(7) -0.0011(7)
C40 0.0150(10) 0.0122(9) 0.0134(9) 0.0001(8) 0.0033(7) 0.0049(7)
C41 0.0242(11) 0.0136(10) 0.0183(10) -0.0055(8) 0.0053(8) 0.0040(8)
C42 0.0223(11) 0.0188(10) 0.0204(11) 0.0075(8) 0.0022(8) 0.0069(8)
C43 0.0181(10) 0.0165(10) 0.0165(10) 0.0014(8) 0.0004(8) 0.0004(8)
C44 0.0129(9) 0.0114(9) 0.0092(9) 0.0008(7) 0.0033(7) 0.0009(7)
C45 0.0255(10) 0.0128(9) 0.0287(11) 0.0119(8) 0.0081(8) 0.0076(8)
C46 0.0338(16) 0.0199(14) 0.063(2) 0.0200(13) 0.0181(14) 0.0023(12)
C47 0.0525(18) 0.0257(14) 0.0220(14) 0.0093(11) -0.0027(13) 0.0130(13)
C48 0.0265(14) 0.0169(12) 0.0319(14) 0.0039(10) 0.0086(11) 0.0085(10)

loop_
_atom_type_symbol
_atom_type_description
_atom_type_scat_dispersion_real
_atom_type_scat_dispersion_imag
_atom_type_scat_source
C C 0.0181 0.0091 'International Tables Vol C Tables 4.2.6.8 and 6.1.1.4'
H H 0.0000 0.0000 'International Tables Vol C Tables 4.2.6.8 and 6.1.1.4'
N N 0.0311 0.0180 'International Tables Vol C Tables 4.2.6.8 and 6.1.1.4'
O O 0.0492 0.0322 'International Tables Vol C Tables 4.2.6.8 and 6.1.1.4'
Pd Pd 0.1215 3.9337 'International Tables Vol C Tables 4.2.6.8 and 6.1.1.4'

loop_
_geom_angle_atom_site_label_1
_geom_angle_atom_site_label_2
_geom_angle_atom_site_label_3
_geom_angle
Pd2 Pd1 Pd4 85.746(14)
O1 Pd1 Pd2 134.41(4)
O1 Pd1 Pd4 81.50(4)
O7 Pd1 Pd2 135.60(4)
O7 Pd1 Pd4 85.49(4)
O7 Pd1 O1 86.84(6)
C29 Pd1 Pd2 48.40(5)
C29 Pd1 Pd4 106.07(6)
C29 Pd1 O1 172.41(7)
C29 Pd1 O7 93.18(7)
C29 Pd1 C34 90.24(8)
C34 Pd1 Pd2 48.51(6)
C34 Pd1 Pd4 95.82(5)
C34 Pd1 O1 89.47(7)
C34 Pd1 O7 175.86(7)
Pd1 Pd2 Pd3 94.249(14)
O3 Pd2 Pd1 136.18(4)
O3 Pd2 Pd3 77.22(4)
O5 Pd2 Pd1 132.57(4)
O5 Pd2 Pd3 81.50(4)
O5 Pd2 O3 89.17(6)
C29 Pd2 Pd1 47.88(6)
C29 Pd2 Pd3 111.95(5)
C29 Pd2 O3 170.55(7)
C29 Pd2 O5 89.94(7)
C29 Pd2 C34 90.18(8)
C34 Pd2 Pd1 48.96(6)
C34 Pd2 Pd3 101.51(6)
C34 Pd2 O3 90.17(7)
C34 Pd2 O5 176.69(7)
Pd4 Pd3 Pd2 85.744(15)
O4 Pd3 Pd2 84.91(4)
O4 Pd3 Pd4 135.60(4)
O4 Pd3 O6 87.95(6)
O6 Pd3 Pd2 80.52(4)
O6 Pd3 Pd4 132.80(4)
C39 Pd3 Pd2 106.20(5)
C39 Pd3 Pd4 48.66(5)
C39 Pd3 O4 93.23(7)
C39 Pd3 O6 173.25(7)
C39 Pd3 C44 89.32(8)
C44 Pd3 Pd2 97.88(5)
C44 Pd3 Pd4 48.37(6)
C44 Pd3 O4 175.55(7)
C44 Pd3 O6 89.09(7)
Pd3 Pd4 Pd1 94.261(14)
O2 Pd4 Pd1 80.35(4)
O2 Pd4 Pd3 132.45(4)
O2 Pd4 O8 89.06(6)
O8 Pd4 Pd1 76.66(4)
O8 Pd4 Pd3 135.94(4)
C39 Pd4 Pd1 111.89(5)
C39 Pd4 Pd3 47.77(6)
C39 Pd4 O2 90.39(7)
C39 Pd4 O8 171.21(7)
C44 Pd4 Pd1 103.74(6)
C44 Pd4 Pd3 48.94(6)
C44 Pd4 O2 175.78(7)
C44 Pd4 O8 90.87(7)
C44 Pd4 C39 89.04(8)
C1 O1 Pd1 125.29(13)
C1 O2 Pd4 126.08(13)
C8 O3 Pd2 129.95(13)
C8 O4 Pd3 121.09(12)
C15 O5 Pd2 125.06(13)
C15 O6 Pd3 126.24(13)
C22 O7 Pd1 120.69(12)
C22 O8 Pd4 129.83(13)
C29 N1 C30 149.02(19)
C34 N2 C35 175.0(2)
C39 N3 C40 147.99(19)
C44 N4 C45 164.8(2)
O1 C1 C2 116.52(17)
O2 C1 O1 126.39(19)
O2 C1 C2 117.08(17)
C3 C2 C1 120.07(18)
C3 C2 C7 119.45(18)
C7 C2 C1 120.47(17)
C2 C3 H3 119.9
C4 C3 C2 120.11(18)
C4 C3 H3 119.9
C3 C4 H4 119.9
C3 C4 C5 120.19(19)
C5 C4 H4 119.9
C4 C5 H5 120.1
C6 C5 C4 119.88(19)
C6 C5 H5 120.1
C5 C6 H6 119.9
C7 C6 C5 120.29(18)
C7 C6 H6 119.9
C2 C7 H7 120.0
C6 C7 C2 120.04(18)
C6 C7 H7 120.0
O3 C8 C9 116.27(17)
O4 C8 O3 126.58(18)
O4 C8 C9 117.15(17)
C10 C9 C8 120.08(17)
C10 C9 C14 119.39(18)
C14 C9 C8 120.52(17)
C9 C10 H10 119.7
C11 C10 C9 120.52(19)
C11 C10 H10 119.7
C10 C11 H11 120.2
C12 C11 C10 119.70(19)
C12 C11 H11 120.2
C11 C12 H12 119.9
C11 C12 C13 120.18(19)
C13 C12 H12 119.9
C12 C13 H13 119.9
C12 C13 C14 120.26(19)
C14 C13 H13 119.9
C9 C14 H14 120.0
C13 C14 C9 119.95(19)
C13 C14 H14 120.0
O5 C15 O6 126.51(18)
O5 C15 C16 116.72(17)
O6 C15 C16 116.76(17)
C17 C16 C15 120.32(17)
C17 C16 C21 119.24(18)
C21 C16 C15 120.43(18)
C16 C17 H17 119.9
C18 C17 C16 120.18(18)
C18 C17 H17 119.9
C17 C18 H18 119.9
C17 C18 C19 120.23(19)
C19 C18 H18 119.9
C18 C19 H19 120.1
C18 C19 C20 119.86(19)
C20 C19 H19 120.1
C19 C20 H20 119.9
C21 C20 C19 120.16(19)
C21 C20 H20 119.9
C16 C21 H21 119.9
C20 C21 C16 120.27(18)
C20 C21 H21 119.9
O7 C22 C23 116.44(16)
O8 C22 O7 126.73(18)
O8 C22 C23 116.83(17)
C24 C23 C22 119.66(17)
C28 C23 C22 121.00(17)
C28 C23 C24 119.32(18)
C23 C24 H24 119.8
C25 C24 C23 120.48(19)
C25 C24 H24 119.8
C24 C25 H25 120.1
C24 C25 C26 119.85(19)
C26 C25 H25 120.1
C25 C26 H26 120.1
C27 C26 C25 119.85(19)
C27 C26 H26 120.1
C26 C27 H27 119.8
C28 C27 C26 120.34(19)
C28 C27 H27 119.8
C23 C28 H28 119.9
C27 C28 C23 120.15(19)
C27 C28 H28 119.9
Pd1 C29 Pd2 83.72(8)
N1 C29 Pd1 135.96(16)
N1 C29 Pd2 139.54(16)
N1 C30 C31 107.89(16)
N1 C30 C32 108.52(16)
N1 C30 C33 107.83(17)
C31 C30 C32 110.31(17)
C31 C30 C33 110.72(18)
C33 C30 C32 111.44(17)
C30 C31 H31A 109.5
C30 C31 H31B 109.5
C30 C31 H31C 109.5
H31A C31 H31B 109.5
H31A C31 H31C 109.5
H31B C31 H31C 109.5
C30 C32 H32A 109.5
C30 C32 H32B 109.5
C30 C32 H32C 109.5
H32A C32 H32B 109.5
H32A C32 H32C 109.5
H32B C32 H32C 109.5
C30 C33 H33A 109.5
C30 C33 H33B 109.5
C30 C33 H33C 109.5
H33A C33 H33B 109.5
H33A C33 H33C 109.5
H33B C33 H33C 109.5
Pd2 C34 Pd1 82.54(7)
N2 C34 Pd1 139.03(17)
N2 C34 Pd2 138.43(17)
N2 C35 C36 107.24(18)
N2 C35 C37 107.55(17)
N2 C35 C38 108.51(18)
C36 C35 C37 111.2(2)
C38 C35 C36 111.3(2)
C38 C35 C37 110.94(19)
C35 C36 H36A 109.5
C35 C36 H36B 109.5
C35 C36 H36C 109.5
H36A C36 H36B 109.5
H36A C36 H36C 109.5
H36B C36 H36C 109.5
C35 C37 H37A 109.5
C35 C37 H37B 109.5
C35 C37 H37C 109.5
H37A C37 H37B 109.5
H37A C37 H37C 109.5
H37B C37 H37C 109.5
C35 C38 H38A 109.5
C35 C38 H38B 109.5
C35 C38 H38C 109.5
H38A C38 H38B 109.5
H38A C38 H38C 109.5
H38B C38 H38C 109.5
Pd3 C39 Pd4 83.58(7)
N3 C39 Pd3 136.42(16)
N3 C39 Pd4 139.28(16)
N3 C40 C41 107.73(16)
N3 C40 C42 107.14(16)
N3 C40 C43 108.71(16)
C41 C40 C42 111.21(17)
C41 C40 C43 110.24(17)
C42 C40 C43 111.65(17)
C40 C41 H41A 109.5
C40 C41 H41B 109.5
C40 C41 H41C 109.5
H41A C41 H41B 109.5
H41A C41 H41C 109.5
H41B C41 H41C 109.5
C40 C42 H42A 109.5
C40 C42 H42B 109.5
C40 C42 H42C 109.5
H42A C42 H42B 109.5
H42A C42 H42C 109.5
H42B C42 H42C 109.5
C40 C43 H43A 109.5
C40 C43 H43B 109.5
C40 C43 H43C 109.5
H43A C43 H43B 109.5
H43A C43 H43C 109.5
H43B C43 H43C 109.5
Pd4 C44 Pd3 82.69(7)
N4 C44 Pd3 139.81(17)
N4 C44 Pd4 137.48(16)
N4 C45 C46A 102.5(7)
N4 C45 C47A 113.9(10)
N4 C45 C48A 109.8(10)
N4 C45 C46 109.3(2)
N4 C45 C47 107.79(18)
N4 C45 C48 105.60(18)
C47A C45 C46A 110.8(6)
C48A C45 C46A 109.5(6)
C48A C45 C47A 110.2(6)
C46 C45 C47 113.5(2)
C46 C45 C48 110.5(2)
C47 C45 C48 109.9(2)
C45 C46A H46A 109.5
C45 C46A H46B 109.5
C45 C46A H46C 109.5
H46A C46A H46B 109.5
H46A C46A H46C 109.5
H46B C46A H46C 109.5
C45 C47A H47A 109.5
C45 C47A H47B 109.5
C45 C47A H47C 109.5
H47A C47A H47B 109.5
H47A C47A H47C 109.5
H47B C47A H47C 109.5
C45 C48A H48A 109.5
C45 C48A H48B 109.5
C45 C48A H48C 109.5
H48A C48A H48B 109.5
H48A C48A H48C 109.5
H48B C48A H48C 109.5
C45 C46 H46D 109.5
C45 C46 H46E 109.5
C45 C46 H46F 109.5
H46D C46 H46E 109.5
H46D C46 H46F 109.5
H46E C46 H46F 109.5
C45 C47 H47D 109.5
C45 C47 H47E 109.5
C45 C47 H47F 109.5
H47D C47 H47E 109.5
H47D C47 H47F 109.5
H47E C47 H47F 109.5
C45 C48 H48D 109.5
C45 C48 H48E 109.5
C45 C48 H48F 109.5
H48D C48 H48E 109.5
H48D C48 H48F 109.5
H48E C48 H48F 109.5

loop_
_geom_bond_atom_site_label_1
_geom_bond_atom_site_label_2
_geom_bond_distance
Pd1 Pd2 2.6604(6)
Pd1 Pd4 2.9138(4)
Pd1 O1 2.1256(15)
Pd1 O7 2.1213(14)
Pd1 C29 1.985(2)
Pd1 C34 2.024(2)
Pd2 Pd3 2.9142(4)
Pd2 O3 2.1521(14)
Pd2 O5 2.1388(14)
Pd2 C29 2.0013(19)
Pd2 C34 2.010(2)
Pd3 Pd4 2.6601(6)
Pd3 O4 2.1306(14)
Pd3 O6 2.1392(15)
Pd3 C39 1.982(2)
Pd3 C44 2.0221(19)
Pd4 O2 2.1382(14)
Pd4 O8 2.1668(14)
Pd4 C39 2.0098(19)
Pd4 C44 2.005(2)
O1 C1 1.259(3)
O2 C1 1.256(2)
O3 C8 1.259(2)
O4 C8 1.258(2)
O5 C15 1.255(2)
O6 C15 1.261(2)
O7 C22 1.257(2)
O8 C22 1.257(2)
N1 C29 1.178(3)
N1 C30 1.466(3)
N2 C34 1.164(3)
N2 C35 1.451(3)
N3 C39 1.179(3)
N3 C40 1.470(3)
N4 C44 1.165(3)
N4 C45 1.456(3)
C1 C2 1.502(3)
C2 C3 1.398(3)
C2 C7 1.398(3)
C3 H3 0.9500
C3 C4 1.381(3)
C4 H4 0.9500
C4 C5 1.393(3)
C5 H5 0.9500
C5 C6 1.386(3)
C6 H6 0.9500
C6 C7 1.384(3)
C7 H7 0.9500
C8 C9 1.505(3)
C9 C10 1.392(3)
C9 C14 1.395(3)
C10 H10 0.9500
C10 C11 1.391(3)
C11 H11 0.9500
C11 C12 1.386(3)
C12 H12 0.9500
C12 C13 1.386(3)
C13 H13 0.9500
C13 C14 1.390(3)
C14 H14 0.9500
C15 C16 1.505(3)
C16 C17 1.396(3)
C16 C21 1.398(3)
C17 H17 0.9500
C17 C18 1.384(3)
C18 H18 0.9500
C18 C19 1.388(3)
C19 H19 0.9500
C19 C20 1.389(3)
C20 H20 0.9500
C20 C21 1.382(3)
C21 H21 0.9500
C22 C23 1.505(3)
C23 C24 1.395(3)
C23 C28 1.394(3)
C24 H24 0.9500
C24 C25 1.389(3)
C25 H25 0.9500
C25 C26 1.391(3)
C26 H26 0.9500
C26 C27 1.389(3)
C27 H27 0.9500
C27 C28 1.386(3)
C28 H28 0.9500
C30 C31 1.521(3)
C30 C32 1.535(3)
C30 C33 1.524(3)
C31 H31A 0.9800
C31 H31B 0.9800
C31 H31C 0.9800
C32 H32A 0.9800
C32 H32B 0.9800
C32 H32C 0.9800
C33 H33A 0.9800
C33 H33B 0.9800
C33 H33C 0.9800
C35 C36 1.522(3)
C35 C37 1.524(3)
C35 C38 1.518(3)
C36 H36A 0.9800
C36 H36B 0.9800
C36 H36C 0.9800
C37 H37A 0.9800
C37 H37B 0.9800
C37 H37C 0.9800
C38 H38A 0.9800
C38 H38B 0.9800
C38 H38C 0.9800
C40 C41 1.528(3)
C40 C42 1.529(3)
C40 C43 1.540(3)
C41 H41A 0.9800
C41 H41B 0.9800
C41 H41C 0.9800
C42 H42A 0.9800
C42 H42B 0.9800
C42 H42C 0.9800
C43 H43A 0.9800
C43 H43B 0.9800
C43 H43C 0.9800
C45 C46A 1.529(5)
C45 C47A 1.526(5)
C45 C48A 1.523(5)
C45 C46 1.513(3)
C45 C47 1.523(3)
C45 C48 1.528(3)
C46A H46A 0.9800
C46A H46B 0.9800
C46A H46C 0.9800
C47A H47A 0.9800
C47A H47B 0.9800
C47A H47C 0.9800
C48A H48A 0.9800
C48A H48B 0.9800
C48A H48C 0.9800
C46 H46D 0.9800
C46 H46E 0.9800
C46 H46F 0.9800
C47 H47D 0.9800
C47 H47E 0.9800
C47 H47F 0.9800
C48 H48D 0.9800
C48 H48E 0.9800
C48 H48F 0.9800

loop_
_geom_torsion_atom_site_label_1
_geom_torsion_atom_site_label_2
_geom_torsion_atom_site_label_3
_geom_torsion_atom_site_label_4
_geom_torsion
Pd1 O1 C1 O2 0.5(3)
Pd1 O1 C1 C2 -179.35(12)
Pd1 O7 C22 O8 -9.0(3)
Pd1 O7 C22 C23 170.70(12)
Pd2 O3 C8 O4 -6.5(3)
Pd2 O3 C8 C9 173.41(12)
Pd2 O5 C15 O6 4.4(3)
Pd2 O5 C15 C16 -175.14(12)
Pd3 O4 C8 O3 6.0(3)
Pd3 O4 C8 C9 -173.98(12)
Pd3 O6 C15 O5 -0.8(3)
Pd3 O6 C15 C16 178.74(12)
Pd4 O2 C1 O1 -6.3(3)
Pd4 O2 C1 C2 173.51(12)
Pd4 O8 C22 O7 10.2(3)
Pd4 O8 C22 C23 -169.56(13)
O1 C1 C2 C3 6.2(3)
O1 C1 C2 C7 -174.63(18)
O2 C1 C2 C3 -173.60(18)
O2 C1 C2 C7 5.5(3)
O3 C8 C9 C10 -169.13(18)
O3 C8 C9 C14 10.2(3)
O4 C8 C9 C10 10.8(3)
O4 C8 C9 C14 -169.86(18)
O5 C15 C16 C17 -4.9(3)
O5 C15 C16 C21 173.91(17)
O6 C15 C16 C17 175.43(17)
O6 C15 C16 C21 -5.7(3)
O7 C22 C23 C24 -21.2(3)
O7 C22 C23 C28 160.33(19)
O8 C22 C23 C24 158.60(18)
O8 C22 C23 C28 -19.9(3)
C1 C2 C3 C4 177.38(18)
C1 C2 C7 C6 -178.95(17)
C2 C3 C4 C5 1.8(3)
C3 C2 C7 C6 0.2(3)
C3 C4 C5 C6 -0.2(3)
C4 C5 C6 C7 -1.3(3)
C5 C6 C7 C2 1.4(3)
C7 C2 C3 C4 -1.8(3)
C8 C9 C10 C11 178.70(19)
C8 C9 C14 C13 -179.40(19)
C9 C10 C11 C12 1.0(3)
C10 C9 C14 C13 -0.1(3)
C10 C11 C12 C13 -0.6(3)
C11 C12 C13 C14 -0.1(3)
C12 C13 C14 C9 0.4(3)
C14 C9 C10 C11 -0.6(3)
C15 C16 C17 C18 178.36(17)
C15 C16 C21 C20 -176.63(18)
C16 C17 C18 C19 -1.4(3)
C17 C16 C21 C20 2.2(3)
C17 C18 C19 C20 1.7(3)
C18 C19 C20 C21 0.0(3)
C19 C20 C21 C16 -2.0(3)
C21 C16 C17 C18 -0.5(3)
C22 C23 C24 C25 -178.52(18)
C22 C23 C28 C27 179.24(18)
C23 C24 C25 C26 -0.5(3)
C24 C23 C28 C27 0.7(3)
C24 C25 C26 C27 0.3(3)
C25 C26 C27 C28 0.5(3)
C26 C27 C28 C23 -1.0(3)
C28 C23 C24 C25 0.0(3)
C29 N1 C30 C31 -150.5(3)
C29 N1 C30 C32 -31.0(4)
C29 N1 C30 C33 89.9(4)
C30 N1 C29 Pd1 162.2(2)
C30 N1 C29 Pd2 -3.7(5)
C39 N3 C40 C41 154.3(3)
C39 N3 C40 C42 -85.9(4)
C39 N3 C40 C43 34.9(4)
C40 N3 C39 Pd3 -167.1(2)
C40 N3 C39 Pd4 -0.7(5)
C44 N4 C45 C46A 142.8(9)
C44 N4 C45 C47A 23.1(11)
C44 N4 C45 C48A -101.0(11)
C44 N4 C45 C46 -173.5(7)
C44 N4 C45 C47 62.7(8)
C44 N4 C45 C48 -54.7(8)
C45 N4 C44 Pd3 -29.8(9)
C45 N4 C44 Pd4 152.4(6)
